data_7112410
loop_
_publ_author_name
'Zhang, Jinlong'
'Liu, Xihong'
'Ma, Xiaojuan'
'Wang, Rui'

_publ_section_title
;
 Organocatalyzed asymmetric vinylogous Michael addition of
 \a,\b-unsaturated \g-butyrolactam.
;
_journal_issue 81
_journal_name_full 'Chemical communications (Cambridge, England)'
_journal_page_first 9329
_journal_page_last 9331
_journal_paper_doi 10.1039/c3cc44059a
_journal_volume 49
_journal_year 2013
_chemical_absolute_configuration unk
_chemical_formula_moiety 'C22 H22 N4 O6'
_chemical_formula_sum 'C22 H22 N4 O6'
_chemical_formula_weight 438.44
_chemical_name_systematic
;
 ? 
;
_space_group_crystal_system hexagonal
_space_group_IT_number 170
_space_group_name_Hall 'P 65'
_space_group_name_H-M_alt 'P 65'
_symmetry_space_group_name_Hall 'P 65'
_symmetry_space_group_name_H-M 'P 65'
_atom_sites_solution_hydrogens geom
_atom_sites_solution_primary iterative
_atom_sites_solution_secondary difmap
_audit_creation_date 2013-05-10
_audit_creation_method
;
  Olex2 1.2
  (compiled Apr 23 2013 17:54:37, GUI svn.r4466)
;
_cell_angle_alpha 90.00
_cell_angle_beta 90.00
_cell_angle_gamma 120.00
_cell_formula_units_Z 6
_cell_length_a 19.4670(10)
_cell_length_b 19.4670(10)
_cell_length_c 10.8548(6)
_cell_measurement_reflns_used 2275
_cell_measurement_temperature 296.24(10)
_cell_measurement_theta_max 20.8630
_cell_measurement_theta_min 3.6910
_cell_volume 3562.5(3)
_computing_cell_refinement
;
CrysAlisPro, Agilent Technologies,
Version 1.171.36.28 (release 01-02-2013 CrysAlis171 .NET)
(compiled Feb  1 2013,16:14:44)
;
_computing_data_collection
;
CrysAlisPro, Agilent Technologies,
Version 1.171.36.28 (release 01-02-2013 CrysAlis171 .NET)
(compiled Feb  1 2013,16:14:44)
;
_computing_data_reduction
;
CrysAlisPro, Agilent Technologies,
Version 1.171.36.28 (release 01-02-2013 CrysAlis171 .NET)
(compiled Feb  1 2013,16:14:44)
;
_computing_molecular_graphics
;
O. V. Dolomanov, L. J. Bourhis, R. J. Gildea, J. A. K. Howard and H. Puschmann,
OLEX2: a complete structure solution, refinement and analysis program.
J. Appl. Cryst. (2009). 42, 339-341.
;
_computing_publication_material
;
O. V. Dolomanov, L. J. Bourhis, R. J. Gildea, J. A. K. Howard and H. Puschmann,
OLEX2: a complete structure solution, refinement and analysis program.
J. Appl. Cryst. (2009). 42, 339-341.
;
_computing_structure_refinement
;
SHELXL, G.M. Sheldrick, Acta Cryst.
(2008). A64, 112-122
;
_computing_structure_solution 'SUPERFLIP, J. Appl. Cryst. (2007) 40, 786-790'
_diffrn_ambient_temperature 296.24(10)
_diffrn_detector_area_resol_mean 16.0733
_diffrn_measured_fraction_theta_full 0.9977
_diffrn_measured_fraction_theta_max 0.7908
_diffrn_measurement_details
;
  1 omega  -25.00   42.00   1.0000   30.0000
omega____ theta____ kappa____ phi______ frames
    -       22.6512  -57.0000  120.0000 67

  2 omega  -22.00   56.00   1.0000   30.0000
omega____ theta____ kappa____ phi______ frames
    -       22.6512   19.0000    0.0000 78
;
_diffrn_measurement_device_type 'SuperNova, Dual, Cu at zero, Eos'
_diffrn_measurement_method '\w scans'
_diffrn_orient_matrix_UB_11 -0.0212528000
_diffrn_orient_matrix_UB_12 -0.0228668000
_diffrn_orient_matrix_UB_13 0.0518798000
_diffrn_orient_matrix_UB_21 -0.0192098000
_diffrn_orient_matrix_UB_22 0.0226956000
_diffrn_orient_matrix_UB_23 0.0055380000
_diffrn_orient_matrix_UB_31 -0.0307888000
_diffrn_orient_matrix_UB_32 -0.0270304000
_diffrn_orient_matrix_UB_33 -0.0393573000
_diffrn_radiation_monochromator mirror
_diffrn_radiation_type 'Mo K\a'
_diffrn_radiation_wavelength 0.7107
_diffrn_reflns_av_R_equivalents 0.0427
_diffrn_reflns_av_unetI/netI 0.0677
_diffrn_reflns_limit_h_max 9
_diffrn_reflns_limit_h_min -23
_diffrn_reflns_limit_k_max 23
_diffrn_reflns_limit_k_min -6
_diffrn_reflns_limit_l_max 11
_diffrn_reflns_limit_l_min -13
_diffrn_reflns_number 8537
_diffrn_reflns_theta_full 25.50
_diffrn_reflns_theta_max 25.67
_diffrn_reflns_theta_min 3.06
_diffrn_source 'SuperNova (Mo) X-ray Source'
_exptl_absorpt_coefficient_mu 0.091
_exptl_absorpt_correction_T_max 1.00000
_exptl_absorpt_correction_T_min 0.86815
_exptl_absorpt_correction_type multi-scan
_exptl_absorpt_process_details
;
CrysAlisPro, Agilent Technologies,
Version 1.171.36.28 (release 01-02-2013 CrysAlis171 .NET)
(compiled Feb  1 2013,16:14:44)
Empirical absorption correction using spherical harmonics,
 implemented in SCALE3 ABSPACK scaling algorithm.
;
_exptl_crystal_colour 'clear light colourless'
_exptl_crystal_density_diffrn 1.226
_exptl_crystal_density_method 'not measured'
_exptl_crystal_description needle
_exptl_crystal_F_000 1380
_exptl_crystal_size_max 0.3300
_exptl_crystal_size_mid 0.2200
_exptl_crystal_size_min 0.1800
_platon_squeeze_details
;
;
_refine_diff_density_max 0.763
_refine_diff_density_min -0.234
_refine_diff_density_rms 0.074
_refine_ls_abs_structure_details 'Flack H D (1983), Acta Cryst. A39, 876-881'
_refine_ls_abs_structure_Flack -4(3)
_refine_ls_extinction_method none
_refine_ls_goodness_of_fit_ref 1.080
_refine_ls_hydrogen_treatment mixed
_refine_ls_matrix_type full
_refine_ls_number_parameters 293
_refine_ls_number_reflns 4102
_refine_ls_number_restraints 55
_refine_ls_restrained_S_all 1.104
_refine_ls_R_factor_all 0.1251
_refine_ls_R_factor_gt 0.0869
_refine_ls_shift/su_max 0.000
_refine_ls_shift/su_mean 0.000
_refine_ls_structure_factor_coef Fsqd
_refine_ls_weighting_details 'calc w=1/[\s^2^(Fo^2^)+(0.1520P)^2^+0.0000P] where P=(Fo^2^+2Fc^2^)/3'
_refine_ls_weighting_scheme calc
_refine_ls_wR_factor_gt 0.2303
_refine_ls_wR_factor_ref 0.2721
_reflns_number_gt 2620
_reflns_number_total 4102
_reflns_threshold_expression >2sigma(I)
_cod_data_source_file c3cc44059a.txt
_cod_data_source_block zhangjl0510
_cod_database_code 7112410
_reflns_odcompleteness_completeness 99.77
_reflns_odcompleteness_iscentric 1
_reflns_odcompleteness_theta 26.32
_olex2_refinement_description
;
1. Fixed Uiso
 At 1.2 times of:
  All C(H) groups, All C(H,H) groups
 At 1.5 times of:
  All C(H,H,H) groups
2. Uiso/Uaniso restraints and constraints
Uanis(O2) \\sim Ueq, Uanis(N2) \\sim Ueq, Uanis(C15) \\sim Ueq, Uanis(C16) \\sim Ueq, Uanis(C14) \\sim Ueq, Uanis(N3) \\sim Ueq, Uanis(O4) \\sim Ueq, Uanis(O3) \\sim Ueq, Uanis(C13) \\sim Ueq: with sigma of 0.01 and sigma for terminal atoms of 0.02
3.a Ternary CH refined with riding coordinates:
 C7(H7), C8(H8)
3.b Secondary CH2 refined with riding coordinates:
 C12(H12A,H12B)
3.c Aromatic/amide H refined with riding coordinates:
 C1(H1), C2(H2), C4(H4), C5(H5), C9(H9), C10(H10)
3.d Idealised Me refined as rotating group:
 C16(H16A,H16B,H16C), C20(H20A,H20B,H20C), C21(H21A,H21B,H21C), C22(H22A,H22B,
 H22C)
;

loop_
_space_group_symop_id
_space_group_symop_operation_xyz
1 'x, y, z'
2 'x-y, x, z+5/6'
3 '-y, x-y, z+2/3'
4 '-x, -y, z+1/2'
5 '-x+y, -x, z+1/3'
6 'y, -x+y, z+1/6'

loop_
_atom_site_label
_atom_site_type_symbol
_atom_site_fract_x
_atom_site_fract_y
_atom_site_fract_z
_atom_site_U_iso_or_equiv
_atom_site_adp_type
_atom_site_occupancy
_atom_site_symmetry_multiplicity
_atom_site_calc_flag
_atom_site_refinement_flags
O1 O -0.5487(3) -0.5758(3) -0.3331(4) 0.0793(13) Uani 1 1 d .
O2 O -0.5907(3) -0.8471(3) -0.7602(5) 0.0812(14) Uani 1 1 d U
O3 O -0.7529(4) -0.7995(5) -0.6050(9) 0.143(3) Uani 1 1 d U
O4 O -0.8356(5) -0.9138(6) -0.6695(15) 0.205(5) Uani 1 1 d U
O5 O -0.6878(2) -0.6088(3) -0.6464(4) 0.0697(12) Uani 1 1 d .
O6 O -0.6881(2) -0.6163(3) -0.4389(4) 0.0724(12) Uani 1 1 d .
N1 N -0.3479(4) -0.5900(3) -1.2520(5) 0.0777(16) Uani 1 1 d .
N2 N -0.6455(6) -0.9214(4) -0.8102(8) 0.105(2) Uani 1 1 d U
N3 N -0.7679(4) -0.8593(5) -0.6582(9) 0.112(2) Uani 1 1 d U
N4 N -0.5817(3) -0.5981(3) -0.5417(4) 0.0512(11) Uani 1 1 d .
C1 C -0.5427(3) -0.6276(3) -0.9489(5) 0.0500(12) Uani 1 1 d .
H1 H -0.5842 -0.6169 -0.9457 0.060 Uiso 1 1 calc R
C2 C -0.5004(3) -0.6114(3) -1.0531(5) 0.0544(13) Uani 1 1 d .
H2 H -0.5134 -0.5909 -1.1208 0.065 Uiso 1 1 calc R
C3 C -0.4369(3) -0.6253(3) -1.0596(5) 0.0498(12) Uani 1 1 d .
C4 C -0.4196(3) -0.6581(3) -0.9588(6) 0.0598(14) Uani 1 1 d .
H4 H -0.3779 -0.6685 -0.9627 0.072 Uiso 1 1 calc R
C5 C -0.4647(3) -0.6751(3) -0.8527(5) 0.0555(13) Uani 1 1 d .
H5 H -0.4528 -0.6971 -0.7857 0.067 Uiso 1 1 calc R
C6 C -0.5270(3) -0.6603(3) -0.8437(5) 0.0427(11) Uani 1 1 d .
C7 C -0.5746(3) -0.6721(3) -0.7273(4) 0.0454(11) Uani 1 1 d .
H7 H -0.6280 -0.6852 -0.7527 0.055 Uiso 1 1 calc R
C8 C -0.5383(3) -0.5927(3) -0.6549(5) 0.0508(13) Uani 1 1 d .
H8 H -0.5379 -0.5519 -0.7082 0.061 Uiso 1 1 calc R
C9 C -0.4563(4) -0.5645(4) -0.6097(7) 0.0683(16) Uani 1 1 d .
H9 H -0.4132 -0.5532 -0.6597 0.082 Uiso 1 1 calc R
C10 C -0.4535(4) -0.5575(4) -0.4866(7) 0.0711(17) Uani 1 1 d .
H10 H -0.4083 -0.5418 -0.4391 0.085 Uiso 1 1 calc R
C11 C -0.5311(3) -0.5779(3) -0.4374(6) 0.0582(14) Uani 1 1 d .
C12 C -0.5834(4) -0.7395(3) -0.6436(5) 0.0560(14) Uani 1 1 d .
H12A H -0.5311 -0.7307 -0.6231 0.067 Uiso 1 1 calc R
H12B H -0.6090 -0.7385 -0.5675 0.067 Uiso 1 1 calc R
C13 C -0.6296(4) -0.8176(3) -0.7005(5) 0.0582(14) Uani 1 1 d U
C14 C -0.7082(5) -0.8693(4) -0.7097(7) 0.0757(18) Uani 1 1 d U
C15 C -0.7157(6) -0.9356(4) -0.7843(9) 0.094(2) Uani 1 1 d U
C16 C -0.7871(8) -1.0112(7) -0.8228(16) 0.164(5) Uani 1 1 d U
H16A H -0.7845 -1.0189 -0.9097 0.245 Uiso 1 1 calc R
H16B H -0.8340 -1.0087 -0.8047 0.245 Uiso 1 1 calc R
H16C H -0.7885 -1.0547 -0.7789 0.245 Uiso 1 1 calc R
C17 C -0.3888(4) -0.6055(3) -1.1675(6) 0.0625(15) Uani 1 1 d .
C18 C -0.6576(3) -0.6082(3) -0.5490(5) 0.0518(12) Uani 1 1 d .
C19 C -0.7670(4) -0.6221(4) -0.4188(6) 0.0709(17) Uani 1 1 d .
C20 C -0.8297(5) -0.6965(6) -0.4831(12) 0.122(3) Uani 1 1 d .
H20A H -0.8119 -0.6991 -0.5645 0.183 Uiso 1 1 calc R
H20B H -0.8783 -0.6951 -0.4883 0.183 Uiso 1 1 calc R
H20C H -0.8387 -0.7424 -0.4370 0.183 Uiso 1 1 calc R
C21 C -0.7660(5) -0.5490(5) -0.4675(9) 0.090(2) Uani 1 1 d .
H21A H -0.7238 -0.5028 -0.4289 0.134 Uiso 1 1 calc R
H21B H -0.8157 -0.5521 -0.4496 0.134 Uiso 1 1 calc R
H21C H -0.7577 -0.5457 -0.5550 0.134 Uiso 1 1 calc R
C22 C -0.7746(7) -0.6256(7) -0.2808(10) 0.134(4) Uani 1 1 d .
H22A H -0.7559 -0.6592 -0.2484 0.201 Uiso 1 1 calc R
H22B H -0.8293 -0.6468 -0.2585 0.201 Uiso 1 1 calc R
H22C H -0.7436 -0.5732 -0.2473 0.201 Uiso 1 1 calc R

loop_
_atom_site_aniso_label
_atom_site_aniso_U_11
_atom_site_aniso_U_22
_atom_site_aniso_U_33
_atom_site_aniso_U_23
_atom_site_aniso_U_13
_atom_site_aniso_U_12
O1 0.096(3) 0.104(3) 0.040(3) -0.011(2) -0.009(2) 0.051(3)
O2 0.112(3) 0.067(3) 0.080(3) 0.003(2) 0.014(3) 0.056(3)
O3 0.111(5) 0.115(5) 0.211(9) -0.031(5) 0.030(5) 0.063(4)
O4 0.098(5) 0.173(7) 0.312(13) -0.017(8) -0.004(7) 0.043(6)
O5 0.075(3) 0.104(3) 0.047(3) -0.002(2) -0.004(2) 0.057(3)
O6 0.074(3) 0.110(3) 0.041(2) 0.009(2) 0.012(2) 0.052(3)
N1 0.086(4) 0.068(3) 0.071(4) 0.004(3) 0.029(3) 0.032(3)
N2 0.149(6) 0.067(4) 0.100(5) -0.005(3) 0.013(4) 0.054(4)
N3 0.074(4) 0.099(5) 0.151(6) 0.005(4) 0.007(4) 0.036(4)
N4 0.060(3) 0.060(3) 0.035(2) -0.0016(19) -0.0003(19) 0.031(2)
C1 0.055(3) 0.054(3) 0.051(3) 0.005(2) 0.002(2) 0.035(2)
C2 0.068(3) 0.063(3) 0.041(3) 0.006(2) 0.005(2) 0.039(3)
C3 0.057(3) 0.049(3) 0.043(3) -0.005(2) 0.006(2) 0.026(2)
C4 0.046(3) 0.070(4) 0.070(4) -0.004(3) 0.004(3) 0.033(3)
C5 0.066(3) 0.073(4) 0.043(3) 0.007(3) 0.002(2) 0.046(3)
C6 0.053(3) 0.040(2) 0.039(3) 0.0010(19) 0.004(2) 0.025(2)
C7 0.052(3) 0.049(3) 0.038(3) 0.002(2) 0.005(2) 0.027(2)
C8 0.060(3) 0.049(3) 0.041(3) -0.001(2) 0.010(2) 0.025(2)
C9 0.057(3) 0.069(4) 0.067(4) -0.011(3) 0.005(3) 0.023(3)
C10 0.059(4) 0.078(4) 0.072(5) -0.018(3) -0.018(3) 0.031(3)
C11 0.064(4) 0.062(3) 0.049(4) -0.007(3) -0.011(3) 0.031(3)
C12 0.069(4) 0.057(3) 0.041(3) 0.003(2) 0.001(2) 0.031(3)
C13 0.077(4) 0.057(3) 0.050(3) 0.013(3) 0.007(3) 0.042(3)
C14 0.092(4) 0.058(3) 0.082(4) 0.001(3) 0.001(4) 0.042(3)
C15 0.118(6) 0.056(4) 0.091(5) -0.007(3) -0.021(5) 0.032(4)
C16 0.180(11) 0.102(7) 0.161(10) -0.028(7) -0.021(9) 0.034(7)
C17 0.074(4) 0.054(3) 0.059(4) -0.003(3) 0.015(3) 0.031(3)
C18 0.060(3) 0.060(3) 0.039(3) 0.005(2) 0.003(3) 0.033(3)
C19 0.067(4) 0.084(4) 0.060(4) 0.001(3) 0.015(3) 0.037(3)
C20 0.088(6) 0.101(6) 0.150(9) -0.016(6) 0.013(6) 0.026(5)
C21 0.106(6) 0.098(5) 0.094(6) 0.003(4) 0.022(4) 0.073(5)
C22 0.146(9) 0.208(11) 0.078(6) 0.035(7) 0.061(6) 0.111(9)

loop_
_atom_type_symbol
_atom_type_description
_atom_type_scat_dispersion_real
_atom_type_scat_dispersion_imag
_atom_type_scat_source
C C 0.0033 0.0016 'International Tables Vol C Tables 4.2.6.8 and 6.1.1.4'
H H 0.0000 0.0000 'International Tables Vol C Tables 4.2.6.8 and 6.1.1.4'
N N 0.0061 0.0033 'International Tables Vol C Tables 4.2.6.8 and 6.1.1.4'
O O 0.0106 0.0060 'International Tables Vol C Tables 4.2.6.8 and 6.1.1.4'

loop_
_geom_angle_atom_site_label_1
_geom_angle_atom_site_label_2
_geom_angle_atom_site_label_3
_geom_angle
C13 O2 N2 109.3(6)
C18 O6 C19 121.8(5)
C15 N2 O2 108.4(6)
O3 N3 O4 121.8(10)
O3 N3 C14 121.1(7)
O4 N3 C14 117.1(10)
C11 N4 C8 110.7(4)
C18 N4 C8 119.8(4)
C18 N4 C11 128.6(5)
C2 C1 H1 118.6
C2 C1 C6 122.8(5)
C6 C1 H1 118.6
C1 C2 H2 120.1
C1 C2 C3 119.8(5)
C3 C2 H2 120.1
C2 C3 C17 121.0(5)
C4 C3 C2 119.5(5)
C4 C3 C17 119.5(5)
C3 C4 H4 120.2
C5 C4 C3 119.6(5)
C5 C4 H4 120.2
C4 C5 H5 119.1
C6 C5 C4 121.7(5)
C6 C5 H5 119.1
C1 C6 C7 119.3(4)
C5 C6 C1 116.5(5)
C5 C6 C7 124.1(5)
C6 C7 H7 107.2
C6 C7 C8 109.4(4)
C6 C7 C12 115.1(4)
C8 C7 H7 107.2
C12 C7 H7 107.2
C12 C7 C8 110.6(4)
N4 C8 C7 113.2(4)
N4 C8 H8 108.8
N4 C8 C9 103.0(5)
C7 C8 H8 108.8
C9 C8 C7 113.9(4)
C9 C8 H8 108.8
C8 C9 H9 124.8
C10 C9 C8 110.3(6)
C10 C9 H9 124.8
C9 C10 H10 124.7
C9 C10 C11 110.7(5)
C11 C10 H10 124.7
O1 C11 N4 126.6(6)
O1 C11 C10 128.0(6)
N4 C11 C10 105.3(5)
C7 C12 H12A 109.0
C7 C12 H12B 109.0
H12A C12 H12B 107.8
C13 C12 C7 112.8(5)
C13 C12 H12A 109.0
C13 C12 H12B 109.0
O2 C13 C12 118.0(6)
O2 C13 C14 108.8(6)
C14 C13 C12 133.2(6)
N3 C14 C15 128.6(8)
C13 C14 N3 125.6(7)
C13 C14 C15 105.8(7)
N2 C15 C14 107.8(7)
N2 C15 C16 121.2(9)
C14 C15 C16 130.9(10)
C15 C16 H16A 109.5
C15 C16 H16B 109.5
C15 C16 H16C 109.5
H16A C16 H16B 109.5
H16A C16 H16C 109.5
H16B C16 H16C 109.5
N1 C17 C3 177.5(7)
O5 C18 O6 127.6(5)
O5 C18 N4 121.9(5)
O6 C18 N4 110.5(5)
O6 C19 C20 108.0(6)
O6 C19 C21 110.4(5)
O6 C19 C22 102.8(6)
C21 C19 C20 111.3(7)
C22 C19 C20 113.5(8)
C22 C19 C21 110.3(7)
C19 C20 H20A 109.5
C19 C20 H20B 109.5
C19 C20 H20C 109.5
H20A C20 H20B 109.5
H20A C20 H20C 109.5
H20B C20 H20C 109.5
C19 C21 H21A 109.5
C19 C21 H21B 109.5
C19 C21 H21C 109.5
H21A C21 H21B 109.5
H21A C21 H21C 109.5
H21B C21 H21C 109.5
C19 C22 H22A 109.5
C19 C22 H22B 109.5
C19 C22 H22C 109.5
H22A C22 H22B 109.5
H22A C22 H22C 109.5
H22B C22 H22C 109.5

loop_
_geom_bond_atom_site_label_1
_geom_bond_atom_site_label_2
_geom_bond_distance
O1 C11 1.189(7)
O2 N2 1.407(9)
O2 C13 1.325(7)
O3 N3 1.198(10)
O4 N3 1.217(10)
O5 C18 1.207(7)
O6 C18 1.308(7)
O6 C19 1.499(7)
N1 C17 1.150(8)
N2 C15 1.281(11)
N3 C14 1.388(10)
N4 C8 1.465(7)
N4 C11 1.421(7)
N4 C18 1.392(7)
C1 H1 0.9300
C1 C2 1.340(8)
C1 C6 1.413(7)
C2 H2 0.9300
C2 C3 1.393(7)
C3 C4 1.390(8)
C3 C17 1.428(8)
C4 H4 0.9300
C4 C5 1.385(9)
C5 H5 0.9300
C5 C6 1.383(7)
C6 C7 1.514(7)
C7 H7 0.9800
C7 C8 1.554(7)
C7 C12 1.533(7)
C8 H8 0.9800
C8 C9 1.487(9)
C9 H9 0.9300
C9 C10 1.342(10)
C10 H10 0.9300
C10 C11 1.458(9)
C12 H12A 0.9700
C12 H12B 0.9700
C12 C13 1.462(8)
C13 C14 1.351(9)
C14 C15 1.469(11)
C15 C16 1.492(13)
C16 H16A 0.9600
C16 H16B 0.9600
C16 H16C 0.9600
C19 C20 1.520(11)
C19 C21 1.508(10)
C19 C22 1.504(12)
C20 H20A 0.9600
C20 H20B 0.9600
C20 H20C 0.9600
C21 H21A 0.9600
C21 H21B 0.9600
C21 H21C 0.9600
C22 H22A 0.9600
C22 H22B 0.9600
C22 H22C 0.9600

loop_
_geom_torsion_atom_site_label_1
_geom_torsion_atom_site_label_2
_geom_torsion_atom_site_label_3
_geom_torsion_atom_site_label_4
_geom_torsion
O2 N2 C15 C14 -1.9(9)
O2 N2 C15 C16 -178.7(10)
O2 C13 C14 N3 179.5(7)
O2 C13 C14 C15 -0.7(7)
O3 N3 C14 C13 4.1(15)
O3 N3 C14 C15 -175.7(9)
O4 N3 C14 C13 -175.9(10)
O4 N3 C14 C15 4.3(16)
N2 O2 C13 C12 -178.7(5)
N2 O2 C13 C14 -0.4(7)
N3 C14 C15 N2 -178.5(8)
N3 C14 C15 C16 -2.2(17)
N4 C8 C9 C10 2.2(7)
C1 C2 C3 C4 1.8(8)
C1 C2 C3 C17 -177.4(5)
C1 C6 C7 C8 -82.5(6)
C1 C6 C7 C12 152.4(5)
C2 C1 C6 C5 0.0(8)
C2 C1 C6 C7 176.3(5)
C2 C3 C4 C5 -1.2(8)
C2 C3 C17 N1 166(14)
C3 C4 C5 C6 -0.1(9)
C4 C3 C17 N1 -13(15)
C4 C5 C6 C1 0.7(8)
C4 C5 C6 C7 -175.5(5)
C5 C6 C7 C8 93.5(6)
C5 C6 C7 C12 -31.6(7)
C6 C1 C2 C3 -1.3(8)
C6 C7 C8 N4 178.7(4)
C6 C7 C8 C9 -64.1(6)
C6 C7 C12 C13 -65.5(7)
C7 C8 C9 C10 -120.8(6)
C7 C12 C13 O2 93.8(6)
C7 C12 C13 C14 -83.9(8)
C8 N4 C11 O1 179.1(6)
C8 N4 C11 C10 1.4(6)
C8 N4 C18 O5 -3.7(8)
C8 N4 C18 O6 176.2(4)
C8 C7 C12 C13 170.0(5)
C8 C9 C10 C11 -1.5(8)
C9 C10 C11 O1 -177.6(7)
C9 C10 C11 N4 0.1(7)
C11 N4 C8 C7 121.3(5)
C11 N4 C8 C9 -2.1(6)
C11 N4 C18 O5 164.0(5)
C11 N4 C18 O6 -16.0(8)
C12 C7 C8 N4 -53.6(6)
C12 C7 C8 C9 63.6(6)
C12 C13 C14 N3 -2.7(13)
C12 C13 C14 C15 177.2(6)
C13 O2 N2 C15 1.6(9)
C13 C14 C15 N2 1.7(9)
C13 C14 C15 C16 178.0(11)
C17 C3 C4 C5 178.1(5)
C18 O6 C19 C20 62.9(8)
C18 O6 C19 C21 -59.1(8)
C18 O6 C19 C22 -176.7(7)
C18 N4 C8 C7 -68.9(6)
C18 N4 C8 C9 167.7(5)
C18 N4 C11 O1 10.5(10)
C18 N4 C11 C10 -167.3(5)
C19 O6 C18 O5 -4.6(9)
C19 O6 C18 N4 175.4(5)

loop_
_platon_squeeze_void_nr
_platon_squeeze_void_average_x
_platon_squeeze_void_average_y
_platon_squeeze_void_average_z
_platon_squeeze_void_volume
_platon_squeeze_void_count_electrons
_platon_squeeze_void_content
1 0.000 0.000 -0.017 296 26 ' '
